data_7208225
loop_
_publ_author_name
'Yan, Dongpeng'
'Delori, Amit'
'Lloyd, Gareth O.'
'Patel, Bhavnita'
'Fri\<s\<ci\'c, Tomislav'
'Day, Graeme M.'
'Bu\<car, Dejan-Kre\<simir'
'Jones, William'
'Lu, Jun'
'Wei, Min'
'Evans, David G.'
'Duan, Xue'

_publ_section_title
;
 Modification of luminescent properties of a coumarin derivative by
 formation of multi-component crystals
;
_journal_issue 16
_journal_name_full CrystEngComm
_journal_page_first 5121
_journal_paper_doi 10.1039/c2ce25217a
_journal_volume 14
_journal_year 2012
_chemical_formula_moiety '2(C10 H6 O4), C10 H8 N2'
_chemical_formula_sum 'C30 H20 N2 O8'
_chemical_formula_weight 536.48
_chemical_name_systematic 'coumarin-3-carboxylic acid+4,4'-bipyridine'
_space_group_IT_number 14
_symmetry_cell_setting monoclinic
_symmetry_space_group_name_Hall '-P 2ybc'
_symmetry_space_group_name_H-M 'P 1 21/c 1'
_atom_sites_solution_hydrogens geom
_atom_sites_solution_primary direct
_atom_sites_solution_secondary difmap
_audit_creation_method SHELXL-97
_cell_angle_alpha 90.00
_cell_angle_beta 91.3460(10)
_cell_angle_gamma 90.00
_cell_formula_units_Z 2
_cell_length_a 3.90990(10)
_cell_length_b 20.2636(3)
_cell_length_c 15.3093(3)
_cell_measurement_reflns_used 14319
_cell_measurement_temperature 180(2)
_cell_measurement_theta_max 33.73
_cell_measurement_theta_min 1.00
_cell_volume 1212.60(4)
_computing_cell_refinement 'HKL Scalepack (Otwinowski & Minor 1997)'
_computing_data_collection 'Collect (Nonius B.V. 1998)'
_computing_data_reduction
;
HKL Denzo and Scalepack (Otwinowski & Minor 1997)
;
_computing_publication_material 'SHELXL-97 (Sheldrick 1997)'
_computing_structure_refinement 'SHELXL-97 (Sheldrick 1997)'
_computing_structure_solution 'SIR-92 (Altomare et al. 1994)'
_diffrn_ambient_temperature 180(2)
_diffrn_measured_fraction_theta_full 0.991
_diffrn_measured_fraction_theta_max 0.991
_diffrn_measurement_device_type 'Nonius Kappa CCD'
_diffrn_measurement_method 'Thin slice \w and \f scans'
_diffrn_radiation_source 'fine-focus sealed tube'
_diffrn_radiation_type MoK\a
_diffrn_radiation_wavelength 0.71073
_diffrn_reflns_av_R_equivalents 0.0413
_diffrn_reflns_av_sigmaI/netI 0.0442
_diffrn_reflns_limit_h_max 6
_diffrn_reflns_limit_h_min -6
_diffrn_reflns_limit_k_max 31
_diffrn_reflns_limit_k_min -31
_diffrn_reflns_limit_l_max 23
_diffrn_reflns_limit_l_min -14
_diffrn_reflns_number 21475
_diffrn_reflns_theta_full 33.73
_diffrn_reflns_theta_max 33.73
_diffrn_reflns_theta_min 4.02
_exptl_absorpt_coefficient_mu 0.108
_exptl_absorpt_correction_T_max 0.989
_exptl_absorpt_correction_T_min 0.894
_exptl_absorpt_correction_type multi-scan
_exptl_absorpt_process_details
;
multi-scan from symmetry-related measurements
Sortav (Blessing 1995)
;
_exptl_crystal_colour colourless
_exptl_crystal_density_diffrn 1.469
_exptl_crystal_density_method 'not measured'
_exptl_crystal_description block
_exptl_crystal_F_000 556
_exptl_crystal_size_max 0.32
_exptl_crystal_size_mid 0.23
_exptl_crystal_size_min 0.12
_refine_diff_density_max 0.229
_refine_diff_density_min -0.255
_refine_diff_density_rms 0.057
_refine_ls_extinction_method none
_refine_ls_goodness_of_fit_ref 1.060
_refine_ls_hydrogen_treatment constr
_refine_ls_matrix_type full
_refine_ls_number_parameters 183
_refine_ls_number_reflns 4793
_refine_ls_number_restraints 0
_refine_ls_restrained_S_all 1.060
_refine_ls_R_factor_all 0.1073
_refine_ls_R_factor_gt 0.0565
_refine_ls_shift/su_max 0.001
_refine_ls_shift/su_mean 0.000
_refine_ls_structure_factor_coef Fsqd
_refine_ls_weighting_details 'calc w=1/[\s^2^(Fo^2^)+(0.0718P)^2^+0.1858P] where P=(Fo^2^+2Fc^2^)/3'
_refine_ls_weighting_scheme calc
_refine_ls_wR_factor_gt 0.1405
_refine_ls_wR_factor_ref 0.1641
_reflns_number_gt 2851
_reflns_number_total 4793
_reflns_threshold_expression >2sigma(I)
_cod_data_source_file c2ce25217a.txt
_cod_data_source_block wj1109
_cod_original_sg_symbol_H-M P2(1)/c
_cod_database_code 7208225

loop_
_symmetry_equiv_pos_as_xyz
'x, y, z'
'-x, y+1/2, -z+1/2'
'-x, -y, -z'
'x, -y-1/2, z-1/2'

loop_
_atom_site_label
_atom_site_type_symbol
_atom_site_fract_x
_atom_site_fract_y
_atom_site_fract_z
_atom_site_U_iso_or_equiv
_atom_site_adp_type
_atom_site_occupancy
_atom_site_symmetry_multiplicity
_atom_site_calc_flag
_atom_site_refinement_flags
C1 C -0.2984(4) 0.37304(9) 0.73852(9) 0.0501(4) Uani 1 1 d .
H1 H -0.4208 0.3984 0.7796 0.060 Uiso 1 1 calc R
C2 C -0.2070(4) 0.30836(9) 0.75869(9) 0.0470(4) Uani 1 1 d .
H2 H -0.2665 0.2901 0.8134 0.056 Uiso 1 1 calc R
C3 C -0.0305(4) 0.27048(8) 0.69981(9) 0.0422(3) Uani 1 1 d .
H3 H 0.0337 0.2264 0.7135 0.051 Uiso 1 1 calc R
C4 C 0.0509(4) 0.29848(7) 0.62019(8) 0.0362(3) Uani 1 1 d .
C5 C 0.3359(4) 0.28210(7) 0.48277(9) 0.0431(3) Uani 1 1 d .
C6 C 0.2478(4) 0.35018(7) 0.45975(8) 0.0366(3) Uani 1 1 d .
C7 C 0.0711(4) 0.38755(7) 0.51612(9) 0.0384(3) Uani 1 1 d .
H7 H 0.0155 0.4317 0.5003 0.046 Uiso 1 1 calc R
C8 C -0.0352(4) 0.36322(7) 0.59867(8) 0.0372(3) Uani 1 1 d .
C9 C -0.2141(4) 0.40077(8) 0.66000(9) 0.0461(4) Uani 1 1 d .
H9 H -0.2763 0.4451 0.6472 0.055 Uiso 1 1 calc R
C10 C 0.3603(4) 0.38179(7) 0.37662(9) 0.0409(3) Uani 1 1 d .
C11 C 0.7082(5) 0.38022(7) 0.09734(9) 0.0522(4) Uani 1 1 d .
H11 H 0.6386 0.3358 0.0884 0.063 Uiso 1 1 calc R
C12 C 0.8317(5) 0.41518(7) 0.02677(9) 0.0528(5) Uani 1 1 d .
H12 H 0.8467 0.3944 -0.0286 0.063 Uiso 1 1 calc R
C13 C 0.9329(3) 0.48016(6) 0.03688(7) 0.0279(2) Uani 1 1 d .
C14 C 0.8998(4) 0.50669(6) 0.11951(8) 0.0368(3) Uani 1 1 d .
H14 H 0.9611 0.5514 0.1301 0.044 Uiso 1 1 calc R
C15 C 0.7779(4) 0.46832(7) 0.18680(9) 0.0401(3) Uani 1 1 d .
H15 H 0.7617 0.4876 0.2431 0.048 Uiso 1 1 calc R
N1 N 0.6826(3) 0.40581(6) 0.17654(7) 0.0365(3) Uani 1 1 d .
O1 O 0.3460(5) 0.44085(6) 0.36752(9) 0.0772(5) Uani 1 1 d .
O2 O 0.4715(3) 0.34158(5) 0.31709(6) 0.0470(3) Uani 1 1 d .
H2W H 0.5178 0.3630 0.2719 0.087(7) Uiso 1 1 calc R
O3 O 0.5025(4) 0.24339(6) 0.44237(8) 0.0713(4) Uani 1 1 d .
O4 O 0.2255(3) 0.25981(5) 0.56281(6) 0.0427(3) Uani 1 1 d .

loop_
_atom_site_aniso_label
_atom_site_aniso_U_11
_atom_site_aniso_U_22
_atom_site_aniso_U_33
_atom_site_aniso_U_23
_atom_site_aniso_U_13
_atom_site_aniso_U_12
C1 0.0571(9) 0.0599(10) 0.0332(7) -0.0149(6) 0.0016(6) 0.0139(8)
C2 0.0522(9) 0.0623(10) 0.0268(6) -0.0017(6) 0.0056(6) 0.0060(7)
C3 0.0514(8) 0.0464(8) 0.0293(6) 0.0065(5) 0.0065(5) 0.0093(6)
C4 0.0426(7) 0.0386(7) 0.0275(5) 0.0021(5) 0.0044(5) 0.0107(6)
C5 0.0569(9) 0.0411(7) 0.0318(6) 0.0118(5) 0.0145(6) 0.0155(6)
C6 0.0443(7) 0.0357(7) 0.0297(6) 0.0081(5) 0.0013(5) 0.0053(6)
C7 0.0497(8) 0.0316(6) 0.0338(6) 0.0040(5) -0.0038(5) 0.0065(6)
C8 0.0466(7) 0.0350(6) 0.0298(6) -0.0012(5) -0.0018(5) 0.0095(6)
C9 0.0585(9) 0.0426(8) 0.0369(7) -0.0094(6) -0.0045(6) 0.0144(7)
C10 0.0498(8) 0.0390(7) 0.0339(6) 0.0109(5) 0.0015(6) 0.0020(6)
C11 0.0895(12) 0.0341(7) 0.0327(7) 0.0077(5) -0.0030(7) -0.0254(8)
C12 0.0997(13) 0.0335(7) 0.0251(6) 0.0039(5) -0.0027(7) -0.0269(8)
C13 0.0305(6) 0.0264(5) 0.0267(5) 0.0054(4) -0.0024(4) -0.0044(4)
C14 0.0477(7) 0.0270(6) 0.0363(6) -0.0013(5) 0.0146(5) -0.0065(5)
C15 0.0516(8) 0.0354(7) 0.0340(6) 0.0009(5) 0.0148(5) -0.0041(6)
N1 0.0424(6) 0.0348(6) 0.0323(5) 0.0098(4) 0.0027(4) -0.0061(5)
O1 0.1354(14) 0.0375(6) 0.0603(8) 0.0189(6) 0.0338(8) 0.0137(7)
O2 0.0714(7) 0.0398(6) 0.0302(5) 0.0080(4) 0.0102(4) -0.0076(5)
O3 0.1100(11) 0.0593(7) 0.0464(6) 0.0220(5) 0.0406(6) 0.0458(7)
O4 0.0595(6) 0.0381(5) 0.0313(4) 0.0107(4) 0.0161(4) 0.0180(5)

loop_
_atom_type_symbol
_atom_type_description
_atom_type_scat_dispersion_real
_atom_type_scat_dispersion_imag
_atom_type_scat_source
C C 0.0033 0.0016 'International Tables Vol C Tables 4.2.6.8 and 6.1.1.4'
H H 0.0000 0.0000 'International Tables Vol C Tables 4.2.6.8 and 6.1.1.4'
N N 0.0061 0.0033 'International Tables Vol C Tables 4.2.6.8 and 6.1.1.4'
O O 0.0106 0.0060 'International Tables Vol C Tables 4.2.6.8 and 6.1.1.4'

loop_
_geom_angle_atom_site_label_1
_geom_angle_atom_site_label_2
_geom_angle_atom_site_label_3
_geom_angle
_geom_angle_site_symmetry_3
C9 C1 C2 120.91(13) .
C9 C1 H1 119.5 .
C2 C1 H1 119.5 .
C3 C2 C1 120.56(13) .
C3 C2 H2 119.7 .
C1 C2 H2 119.7 .
C2 C3 C4 118.31(14) .
C2 C3 H3 120.8 .
C4 C3 H3 120.8 .
O4 C4 C3 117.17(12) .
O4 C4 C8 120.55(11) .
C3 C4 C8 122.28(12) .
O3 C5 O4 115.28(12) .
O3 C5 C6 128.29(13) .
O4 C5 C6 116.38(12) .
C7 C6 C5 119.74(12) .
C7 C6 C10 117.86(12) .
C5 C6 C10 122.35(12) .
C6 C7 C8 122.41(12) .
C6 C7 H7 118.8 .
C8 C7 H7 118.8 .
C4 C8 C9 118.22(13) .
C4 C8 C7 117.48(12) .
C9 C8 C7 124.29(13) .
C1 C9 C8 119.72(14) .
C1 C9 H9 120.1 .
C8 C9 H9 120.1 .
O1 C10 O2 123.66(13) .
O1 C10 C6 120.54(14) .
O2 C10 C6 115.80(12) .
N1 C11 C12 123.21(13) .
N1 C11 H11 118.4 .
C12 C11 H11 118.4 .
C13 C12 C11 120.19(13) .
C13 C12 H12 119.9 .
C11 C12 H12 119.9 .
C12 C13 C14 116.10(11) .
C12 C13 C13 122.24(13) 3_765
C14 C13 C13 121.66(13) 3_765
C13 C14 C15 120.23(12) .
C13 C14 H14 119.9 .
C15 C14 H14 119.9 .
N1 C15 C14 123.23(12) .
N1 C15 H15 118.4 .
C14 C15 H15 118.4 .
C11 N1 C15 117.03(11) .
C10 O2 H2W 109.5 .
C4 O4 C5 123.42(10) .

loop_
_geom_bond_atom_site_label_1
_geom_bond_atom_site_label_2
_geom_bond_distance
_geom_bond_site_symmetry_2
C1 C9 1.374(2) .
C1 C2 1.391(2) .
C1 H1 0.9500 .
C2 C3 1.381(2) .
C2 H2 0.9500 .
C3 C4 1.3882(17) .
C3 H3 0.9500 .
C4 O4 1.3712(15) .
C4 C8 1.3919(19) .
C5 O3 1.2004(17) .
C5 O4 1.3845(15) .
C5 C6 1.4630(19) .
C6 C7 1.3504(19) .
C6 C10 1.4997(18) .
C7 C8 1.4275(19) .
C7 H7 0.9500 .
C8 C9 1.4074(19) .
C9 H9 0.9500 .
C10 O1 1.2061(18) .
C10 O2 1.3047(18) .
C11 N1 1.3247(18) .
C11 C12 1.3881(19) .
C11 H11 0.9500 .
C12 C13 1.3826(18) .
C12 H12 0.9500 .
C13 C14 1.3832(17) .
C13 C13 1.492(2) 3_765
C14 C15 1.3843(17) .
C14 H14 0.9500 .
C15 N1 1.3287(18) .
C15 H15 0.9500 .
O2 H2W 0.8400 .
